data_4346306
loop_
_publ_author_name
'de Bellefeuille, David'
'Orio, Maylis'
'Barra, Anne-Laure'
'Aukauloo, Ally'
'Journaux, Yves'
'Philouze, Christian'
'Ottenwaelder, Xavier'
'Thomas, Fabrice'

_publ_section_title
;
 Redox noninnocence of the bridge in copper(II) salophen and bis(oxamato)
 complexes.
;
_journal_issue 18
_journal_name_full 'Inorganic chemistry'
_journal_page_first 9013
_journal_page_last 9026
_journal_paper_doi 10.1021/acs.inorgchem.5b01285
_journal_volume 54
_journal_year 2015
_chemical_formula_moiety 'C18 H26 N4 O6'
_chemical_formula_sum 'C18 H26 N4 O6'
_chemical_formula_weight 394.42
_space_group_crystal_system triclinic
_space_group_IT_number 2
_space_group_name_Hall '-P 1'
_space_group_name_H-M_alt 'P -1'
_atom_sites_solution_hydrogens mixed
_audit_creation_method SHELXL-2013
_cell_angle_alpha 78.1050(10)
_cell_angle_beta 70.6440(10)
_cell_angle_gamma 66.7530(10)
_cell_formula_units_Z 4
_cell_length_a 11.0946(8)
_cell_length_b 12.5522(9)
_cell_length_c 16.3727(12)
_cell_measurement_reflns_used 9940
_cell_measurement_temperature 150(2)
_cell_measurement_theta_max 27.64
_cell_measurement_theta_min 2.30
_cell_volume 1969.1(2)
_computing_cell_refinement 'Bruker SAINT'
_computing_data_collection 'Bruker APEX2'
_computing_data_reduction 'Bruker SAINT'
_computing_molecular_graphics 'Bruker SHELXTL'
_computing_publication_material 'Bruker SHELXTL'
_computing_structure_refinement 'SHELXL-2013 (Sheldrick, 2013)'
_computing_structure_solution 'SHELXS-97 (Sheldrick, 2008)'
_diffrn_ambient_temperature 150(2)
_diffrn_measured_fraction_theta_full 0.998
_diffrn_measured_fraction_theta_max 0.978
_diffrn_measurement_device_type 'Bruker APEX-II CCD'
_diffrn_measurement_method '\f and \w scans'
_diffrn_radiation_type MoK\a
_diffrn_radiation_wavelength 0.71073
_diffrn_reflns_av_R_equivalents 0.0207
_diffrn_reflns_av_unetI/netI 0.0244
_diffrn_reflns_Laue_measured_fraction_full 0.998
_diffrn_reflns_Laue_measured_fraction_max 0.978
_diffrn_reflns_limit_h_max 14
_diffrn_reflns_limit_h_min -14
_diffrn_reflns_limit_k_max 16
_diffrn_reflns_limit_k_min -16
_diffrn_reflns_limit_l_max 21
_diffrn_reflns_limit_l_min -21
_diffrn_reflns_number 23453
_diffrn_reflns_point_group_measured_fraction_full 0.998
_diffrn_reflns_point_group_measured_fraction_max 0.978
_diffrn_reflns_theta_full 25.242
_diffrn_reflns_theta_max 27.687
_diffrn_reflns_theta_min 1.323
_exptl_absorpt_coefficient_mu 0.101
_exptl_absorpt_correction_type none
_exptl_crystal_colour yellow
_exptl_crystal_density_diffrn 1.330
_exptl_crystal_description rhomb
_exptl_crystal_F_000 840
_exptl_crystal_size_max 0.726
_exptl_crystal_size_mid 0.354
_exptl_crystal_size_min 0.268
_refine_diff_density_max 0.322
_refine_diff_density_min -0.293
_refine_diff_density_rms 0.049
_refine_ls_extinction_method none
_refine_ls_goodness_of_fit_ref 1.031
_refine_ls_hydrogen_treatment mixed
_refine_ls_matrix_type full
_refine_ls_number_parameters 533
_refine_ls_number_reflns 9031
_refine_ls_number_restraints 0
_refine_ls_restrained_S_all 1.031
_refine_ls_R_factor_all 0.0482
_refine_ls_R_factor_gt 0.0387
_refine_ls_shift/su_max 0.000
_refine_ls_shift/su_mean 0.000
_refine_ls_structure_factor_coef Fsqd
_refine_ls_weighting_details
; 
 w=1/[\s^2^(Fo^2^)+(0.0462P)^2^+0.6516P] 
 where P=(Fo^2^+2Fc^2^)/3 
;
_refine_ls_weighting_scheme calc
_refine_ls_wR_factor_gt 0.0947
_refine_ls_wR_factor_ref 0.1008
_reflns_Friedel_coverage 0.000
_reflns_number_gt 7458
_reflns_number_total 9031
_reflns_threshold_expression 'I > 2\s(I)'
_cod_data_source_file ic5b01285_si_002.cif
_cod_data_source_block mo_david10b_0m
_cod_depositor_comments
;

2020-04-07
Z value and formula fixed to values more according to usual
chemical conventions.                 miguel
;
_cod_original_formula_sum 'C36 H52 N8 O12'
_cod_original_formula_weight 788.85
_cod_original_formula_moiety '(C18 H26 N4 O6)2'
_cod_original_formula_units_Z 2
_cod_database_code 4346306
_shelx_space_group_comment
; 
The symmetry employed for this shelxl refinement is uniquely defined 
by the following loop, which should always be used as a source of 
symmetry information in preference to the above space-group names. 
They are only intended as comments. 
;
_shelx_estimated_absorpt_t_min 0.930
_shelx_estimated_absorpt_t_max 0.973
_shelxl_version_number 2013-2

loop_
_space_group_symop_operation_xyz
'x, y, z'
'-x, -y, -z'

loop_
_atom_site_label
_atom_site_type_symbol
_atom_site_fract_x
_atom_site_fract_y
_atom_site_fract_z
_atom_site_U_iso_or_equiv
_atom_site_adp_type
_atom_site_occupancy
_atom_site_site_symmetry_order
_atom_site_calc_flag
_atom_site_refinement_flags_posn
_atom_site_refinement_flags_adp
O1 O 0.61751(9) 0.55517(8) 0.46929(6) 0.02403(19) Uani 1 1 d . .
O2 O 0.69508(10) 0.33857(8) 0.42566(7) 0.0296(2) Uani 1 1 d . .
O3 O 0.59483(11) 0.41001(8) 0.31713(7) 0.0357(2) Uani 1 1 d . .
O4 O 0.82589(9) 0.85811(8) 0.32121(6) 0.0247(2) Uani 1 1 d . .
O5 O 0.91970(10) 0.58434(9) 0.43531(7) 0.0366(3) Uani 1 1 d . .
O6 O 1.03380(9) 0.70848(8) 0.38703(6) 0.0258(2) Uani 1 1 d . .
O7 O 0.48780(9) 0.64102(8) 0.17716(6) 0.0247(2) Uani 1 1 d . .
O8 O 0.62075(9) 0.79520(8) 0.11388(6) 0.02349(19) Uani 1 1 d . .
O9 O 0.43993(11) 0.91831(9) 0.06845(8) 0.0439(3) Uani 1 1 d . .
O10 O 0.14605(9) 0.94430(8) 0.02787(6) 0.0252(2) Uani 1 1 d . .
O11 O -0.12568(12) 1.08792(9) 0.19632(7) 0.0407(3) Uani 1 1 d . .
O12 O -0.01478(10) 1.16128(8) 0.07113(7) 0.0329(2) Uani 1 1 d . .
N1 N 0.54710(10) 0.62865(9) 0.34597(7) 0.0190(2) Uani 1 1 d . .
H1N H 0.5341(16) 0.6062(14) 0.3031(11) 0.032(4) Uiso 1 1 d . .
N2 N 0.70361(11) 0.73777(9) 0.38965(7) 0.0203(2) Uani 1 1 d . .
H2N H 0.7117(16) 0.6709(14) 0.4191(10) 0.031(4) Uiso 1 1 d . .
N3 N 0.35105(12) 1.11705(9) 0.35957(8) 0.0275(2) Uani 1 1 d . .
N4 N 0.20302(11) 1.00637(9) 0.31136(7) 0.0232(2) Uani 1 1 d . .
N5 N 0.32232(10) 0.76084(9) 0.11050(7) 0.0198(2) Uani 1 1 d . .
H5N H 0.2978(15) 0.8285(14) 0.0821(10) 0.027(4) Uiso 1 1 d . .
N6 N 0.02674(10) 0.86996(9) 0.15338(7) 0.0186(2) Uani 1 1 d . .
H6N H -0.0421(17) 0.8898(13) 0.1987(11) 0.031(4) Uiso 1 1 d . .
N7 N -0.01367(11) 0.49208(9) 0.18181(7) 0.0233(2) Uani 1 1 d . .
N8 N 0.27713(11) 0.38187(9) 0.13898(8) 0.0267(2) Uani 1 1 d . .
C1 C 0.50202(12) 0.75058(10) 0.35277(7) 0.0181(2) Uani 1 1 d . .
C2 C 0.57648(12) 0.80413(11) 0.37216(7) 0.0192(2) Uani 1 1 d . .
C3 C 0.52265(12) 0.92458(11) 0.37569(8) 0.0207(2) Uani 1 1 d . .
H3 H 0.5717 0.9603 0.3917 0.025 Uiso 1 1 calc R U
C4 C 0.40029(13) 0.99481(10) 0.35676(8) 0.0207(2) Uani 1 1 d . .
C5 C 0.32780(12) 0.94038(11) 0.33204(8) 0.0199(2) Uani 1 1 d . .
C6 C 0.37972(12) 0.81985(10) 0.33293(8) 0.0192(2) Uani 1 1 d . .
H6 H 0.3296 0.7828 0.3194 0.023 Uiso 1 1 calc R U
C7 C 0.44673(16) 1.16627(12) 0.36512(11) 0.0374(3) Uani 1 1 d . .
H7A H 0.4644 1.1422 0.4222 0.056 Uiso 1 1 calc R U
H7B H 0.4076 1.2514 0.3574 0.056 Uiso 1 1 calc R U
H7C H 0.5326 1.1383 0.3195 0.056 Uiso 1 1 calc R U
C8 C 0.21785(15) 1.16359(13) 0.42222(11) 0.0372(3) Uani 1 1 d . .
H8A H 0.1539 1.1332 0.4143 0.056 Uiso 1 1 calc R U
H8B H 0.1831 1.2487 0.4130 0.056 Uiso 1 1 calc R U
H8C H 0.2273 1.1400 0.4814 0.056 Uiso 1 1 calc R U
C9 C 0.20998(15) 1.09475(12) 0.23774(10) 0.0324(3) Uani 1 1 d . .
H9A H 0.2621 1.1391 0.2432 0.049 Uiso 1 1 calc R U
H9B H 0.1174 1.1476 0.2373 0.049 Uiso 1 1 calc R U
H9C H 0.2552 1.0567 0.1834 0.049 Uiso 1 1 calc R U
C10 C 0.12295(14) 0.94021(12) 0.30731(10) 0.0288(3) Uani 1 1 d . .
H10A H 0.1730 0.8906 0.2590 0.043 Uiso 1 1 calc R U
H10B H 0.0353 0.9940 0.2982 0.043 Uiso 1 1 calc R U
H10C H 0.1067 0.8915 0.3619 0.043 Uiso 1 1 calc R U
C11 C 0.59640(12) 0.54317(10) 0.40354(8) 0.0194(2) Uani 1 1 d . .
C12 C 0.62746(12) 0.42250(11) 0.37654(8) 0.0226(3) Uani 1 1 d . .
C13 C 0.72353(17) 0.21982(12) 0.40960(13) 0.0416(4) Uani 1 1 d . .
H13A H 0.7440 0.2144 0.3466 0.050 Uiso 1 1 calc R U
H13B H 0.6429 0.1970 0.4404 0.050 Uiso 1 1 calc R U
C14 C 0.84196(18) 0.14160(14) 0.44123(11) 0.0457(4) Uani 1 1 d . .
H14A H 0.9234 0.1596 0.4063 0.069 Uiso 1 1 calc R U
H14B H 0.8570 0.0606 0.4361 0.069 Uiso 1 1 calc R U
H14C H 0.8241 0.1527 0.5022 0.069 Uiso 1 1 calc R U
C15 C 0.81400(12) 0.76934(10) 0.36493(7) 0.0189(2) Uani 1 1 d . .
C16 C 0.92949(12) 0.67550(11) 0.39979(8) 0.0208(2) Uani 1 1 d . .
C17 C 1.14539(13) 0.62413(12) 0.42246(9) 0.0269(3) Uani 1 1 d . .
H17A H 1.1062 0.5873 0.4792 0.032 Uiso 1 1 calc R U
H17B H 1.1987 0.6654 0.4321 0.032 Uiso 1 1 calc R U
C18 C 1.23796(15) 0.53207(14) 0.36169(10) 0.0388(4) Uani 1 1 d . .
H18A H 1.1862 0.4887 0.3544 0.058 Uiso 1 1 calc R U
H18B H 1.3127 0.4787 0.3857 0.058 Uiso 1 1 calc R U
H18C H 1.2756 0.5686 0.3052 0.058 Uiso 1 1 calc R U
C19 C 0.23768(12) 0.69406(10) 0.12837(7) 0.0184(2) Uani 1 1 d . .
C20 C 0.09645(12) 0.74824(10) 0.14529(7) 0.0182(2) Uani 1 1 d . .
C21 C 0.01665(12) 0.67971(10) 0.16206(8) 0.0193(2) Uani 1 1 d . .
H21 H -0.0795 0.7171 0.1736 0.023 Uiso 1 1 calc R U
C22 C 0.07137(12) 0.55927(10) 0.16265(8) 0.0200(2) Uani 1 1 d . .
C23 C 0.21632(13) 0.50435(10) 0.14178(8) 0.0205(2) Uani 1 1 d . .
C24 C 0.29484(12) 0.57332(11) 0.12561(8) 0.0203(2) Uani 1 1 d . .
H24 H 0.3913 0.5370 0.1121 0.024 Uiso 1 1 calc R U
C25 C 0.42064(15) 0.33121(12) 0.13815(12) 0.0391(4) Uani 1 1 d . .
H25A H 0.4767 0.3535 0.0821 0.059 Uiso 1 1 calc R U
H25B H 0.4484 0.2462 0.1469 0.059 Uiso 1 1 calc R U
H25C H 0.4332 0.3599 0.1849 0.059 Uiso 1 1 calc R U
C26 C 0.25434(16) 0.33815(12) 0.07135(10) 0.0350(3) Uani 1 1 d . .
H26A H 0.1563 0.3672 0.0766 0.053 Uiso 1 1 calc R U
H26B H 0.2887 0.2529 0.0780 0.053 Uiso 1 1 calc R U
H26C H 0.3027 0.3651 0.0141 0.053 Uiso 1 1 calc R U
C27 C -0.01110(16) 0.41613(12) 0.26271(9) 0.0326(3) Uani 1 1 d . .
H27A H 0.0838 0.3727 0.2637 0.049 Uiso 1 1 calc R U
H27B H -0.0562 0.3615 0.2662 0.049 Uiso 1 1 calc R U
H27C H -0.0592 0.4635 0.3124 0.049 Uiso 1 1 calc R U
C28 C -0.15278(14) 0.55654(12) 0.17616(10) 0.0319(3) Uani 1 1 d . .
H28A H -0.2009 0.6119 0.2208 0.048 Uiso 1 1 calc R U
H28B H -0.2005 0.5021 0.1853 0.048 Uiso 1 1 calc R U
H28C H -0.1504 0.5989 0.1186 0.048 Uiso 1 1 calc R U
C29 C 0.05424(12) 0.95594(10) 0.09570(8) 0.0188(2) Uani 1 1 d . .
C30 C -0.04193(13) 1.07638(11) 0.12738(8) 0.0220(3) Uani 1 1 d . .
C31 C -0.09514(16) 1.27874(12) 0.09818(13) 0.0436(4) Uani 1 1 d . .
H31A H -0.0505 1.3331 0.0606 0.052 Uiso 1 1 calc R U
H31B H -0.0960 1.2802 0.1586 0.052 Uiso 1 1 calc R U
C32 C -0.23782(17) 1.31994(14) 0.09366(11) 0.0403(4) Uani 1 1 d . .
H32A H -0.2379 1.3153 0.0347 0.060 Uiso 1 1 calc R U
H32B H -0.2846 1.4008 0.1084 0.060 Uiso 1 1 calc R U
H32C H -0.2854 1.2710 0.1349 0.060 Uiso 1 1 calc R U
C33 C 0.43751(12) 0.72996(10) 0.13455(7) 0.0187(2) Uani 1 1 d . .
C34 C 0.49972(12) 0.82635(11) 0.10146(8) 0.0223(3) Uani 1 1 d . .
C35 C 0.68982(13) 0.88101(12) 0.07929(9) 0.0254(3) Uani 1 1 d . .
H35A H 0.6677 0.9222 0.0247 0.031 Uiso 1 1 calc R U
H35B H 0.7899 0.8402 0.0658 0.031 Uiso 1 1 calc R U
C36 C 0.64577(17) 0.96735(14) 0.14364(10) 0.0384(4) Uani 1 1 d . .
H36A H 0.5475 1.0110 0.1544 0.058 Uiso 1 1 calc R U
H36B H 0.6957 1.0213 0.1205 0.058 Uiso 1 1 calc R U
H36C H 0.6652 0.9264 0.1982 0.058 Uiso 1 1 calc R U

loop_
_atom_site_aniso_label
_atom_site_aniso_U_11
_atom_site_aniso_U_22
_atom_site_aniso_U_33
_atom_site_aniso_U_23
_atom_site_aniso_U_13
_atom_site_aniso_U_12
O1 0.0303(5) 0.0259(5) 0.0213(4) 0.0029(3) -0.0104(4) -0.0152(4)
O2 0.0327(5) 0.0190(4) 0.0412(6) 0.0019(4) -0.0199(4) -0.0078(4)
O3 0.0493(6) 0.0250(5) 0.0395(6) -0.0049(4) -0.0247(5) -0.0090(5)
O4 0.0229(4) 0.0224(4) 0.0254(5) 0.0037(4) -0.0043(4) -0.0093(4)
O5 0.0332(5) 0.0293(5) 0.0551(7) 0.0181(5) -0.0256(5) -0.0187(4)
O6 0.0219(4) 0.0257(5) 0.0337(5) 0.0057(4) -0.0127(4) -0.0124(4)
O7 0.0280(5) 0.0215(4) 0.0267(5) 0.0039(4) -0.0140(4) -0.0086(4)
O8 0.0193(4) 0.0251(5) 0.0269(5) 0.0032(4) -0.0087(4) -0.0094(4)
O9 0.0311(6) 0.0350(6) 0.0692(8) 0.0267(5) -0.0288(5) -0.0187(5)
O10 0.0204(4) 0.0253(5) 0.0230(5) 0.0032(4) -0.0040(4) -0.0052(4)
O11 0.0498(7) 0.0240(5) 0.0261(5) -0.0021(4) -0.0013(5) 0.0019(5)
O12 0.0255(5) 0.0174(4) 0.0500(6) 0.0021(4) -0.0061(4) -0.0077(4)
N1 0.0199(5) 0.0185(5) 0.0197(5) -0.0023(4) -0.0074(4) -0.0059(4)
N2 0.0212(5) 0.0190(5) 0.0227(5) 0.0025(4) -0.0090(4) -0.0088(4)
N3 0.0285(6) 0.0196(5) 0.0365(6) -0.0062(5) -0.0121(5) -0.0064(5)
N4 0.0212(5) 0.0220(5) 0.0269(5) -0.0036(4) -0.0106(4) -0.0044(4)
N5 0.0173(5) 0.0178(5) 0.0226(5) 0.0020(4) -0.0065(4) -0.0055(4)
N6 0.0165(5) 0.0173(5) 0.0192(5) -0.0024(4) -0.0030(4) -0.0043(4)
N7 0.0217(5) 0.0204(5) 0.0280(6) -0.0041(4) -0.0039(4) -0.0091(4)
N8 0.0244(6) 0.0179(5) 0.0341(6) -0.0048(4) -0.0067(5) -0.0035(4)
C1 0.0196(6) 0.0192(6) 0.0152(5) -0.0014(4) -0.0035(4) -0.0076(5)
C2 0.0188(6) 0.0224(6) 0.0162(5) 0.0008(4) -0.0051(4) -0.0083(5)
C3 0.0224(6) 0.0230(6) 0.0198(6) -0.0020(5) -0.0065(5) -0.0107(5)
C4 0.0236(6) 0.0190(6) 0.0191(6) -0.0028(4) -0.0049(5) -0.0072(5)
C5 0.0185(6) 0.0219(6) 0.0182(6) -0.0028(4) -0.0053(4) -0.0055(5)
C6 0.0191(6) 0.0218(6) 0.0182(6) -0.0034(4) -0.0052(5) -0.0080(5)
C7 0.0422(9) 0.0226(7) 0.0551(10) -0.0045(6) -0.0201(7) -0.0134(6)
C8 0.0342(8) 0.0301(8) 0.0462(9) -0.0189(7) -0.0113(7) -0.0025(6)
C9 0.0340(7) 0.0255(7) 0.0362(8) 0.0032(6) -0.0184(6) -0.0047(6)
C10 0.0235(6) 0.0288(7) 0.0370(8) -0.0100(6) -0.0144(6) -0.0039(5)
C11 0.0156(5) 0.0210(6) 0.0218(6) 0.0000(5) -0.0042(5) -0.0086(5)
C12 0.0195(6) 0.0220(6) 0.0268(6) -0.0003(5) -0.0068(5) -0.0084(5)
C13 0.0419(9) 0.0206(7) 0.0664(11) -0.0041(7) -0.0232(8) -0.0084(6)
C14 0.0471(10) 0.0314(8) 0.0390(9) -0.0042(7) -0.0091(7) 0.0045(7)
C15 0.0204(6) 0.0208(6) 0.0163(5) -0.0024(4) -0.0048(4) -0.0080(5)
C16 0.0208(6) 0.0230(6) 0.0206(6) -0.0001(5) -0.0066(5) -0.0101(5)
C17 0.0240(6) 0.0311(7) 0.0307(7) 0.0058(5) -0.0153(5) -0.0129(6)
C18 0.0275(7) 0.0474(9) 0.0356(8) -0.0030(7) -0.0142(6) -0.0031(7)
C19 0.0191(6) 0.0210(6) 0.0153(5) 0.0002(4) -0.0054(4) -0.0077(5)
C20 0.0193(6) 0.0180(6) 0.0158(5) -0.0010(4) -0.0052(4) -0.0049(5)
C21 0.0159(5) 0.0212(6) 0.0194(6) -0.0035(5) -0.0043(4) -0.0047(5)
C22 0.0215(6) 0.0206(6) 0.0182(6) -0.0028(4) -0.0048(5) -0.0078(5)
C23 0.0222(6) 0.0181(6) 0.0189(6) -0.0022(4) -0.0055(5) -0.0047(5)
C24 0.0167(5) 0.0214(6) 0.0198(6) -0.0021(5) -0.0050(4) -0.0034(5)
C25 0.0283(7) 0.0211(7) 0.0610(10) -0.0029(7) -0.0151(7) 0.0001(6)
C26 0.0351(8) 0.0266(7) 0.0407(8) -0.0158(6) -0.0028(6) -0.0082(6)
C27 0.0387(8) 0.0277(7) 0.0323(7) -0.0008(6) -0.0042(6) -0.0181(6)
C28 0.0224(7) 0.0275(7) 0.0476(9) -0.0093(6) -0.0062(6) -0.0105(6)
C29 0.0166(5) 0.0191(6) 0.0219(6) 0.0004(4) -0.0090(5) -0.0056(5)
C30 0.0227(6) 0.0197(6) 0.0254(6) -0.0004(5) -0.0117(5) -0.0060(5)
C31 0.0371(8) 0.0170(7) 0.0768(12) -0.0045(7) -0.0185(8) -0.0073(6)
C32 0.0435(9) 0.0326(8) 0.0397(8) -0.0086(6) -0.0222(7) 0.0032(7)
C33 0.0178(5) 0.0205(6) 0.0154(5) -0.0028(4) -0.0030(4) -0.0050(5)
C34 0.0180(6) 0.0246(6) 0.0221(6) 0.0017(5) -0.0059(5) -0.0068(5)
C35 0.0200(6) 0.0320(7) 0.0258(6) 0.0040(5) -0.0061(5) -0.0141(5)
C36 0.0432(9) 0.0462(9) 0.0323(8) -0.0039(7) -0.0015(7) -0.0298(8)

loop_
_atom_type_symbol
_atom_type_description
_atom_type_scat_dispersion_real
_atom_type_scat_dispersion_imag
_atom_type_scat_source
C C 0.0033 0.0016 'International Tables Vol C Tables 4.2.6.8 and 6.1.1.4'
H H 0.0000 0.0000 'International Tables Vol C Tables 4.2.6.8 and 6.1.1.4'
N N 0.0061 0.0033 'International Tables Vol C Tables 4.2.6.8 and 6.1.1.4'
O O 0.0106 0.0060 'International Tables Vol C Tables 4.2.6.8 and 6.1.1.4'

loop_
_geom_angle_atom_site_label_1
_geom_angle_atom_site_label_2
_geom_angle_atom_site_label_3
_geom_angle
C12 O2 C13 116.24(11)
C16 O6 C17 115.06(10)
C34 O8 C35 115.47(10)
C30 O12 C31 115.48(12)
C11 N1 C1 126.26(11)
C11 N1 H1N 115.6(10)
C1 N1 H1N 117.8(10)
C15 N2 C2 125.97(11)
C15 N2 H2N 116.4(11)
C2 N2 H2N 117.6(11)
C4 N3 C7 116.37(11)
C4 N3 C8 114.28(11)
C7 N3 C8 111.26(11)
C5 N4 C10 115.96(10)
C5 N4 C9 115.72(11)
C10 N4 C9 111.42(11)
C33 N5 C19 126.22(11)
C33 N5 H5N 116.3(10)
C19 N5 H5N 117.5(10)
C29 N6 C20 126.23(10)
C29 N6 H6N 117.2(10)
C20 N6 H6N 116.5(10)
C22 N7 C28 115.56(10)
C22 N7 C27 113.62(11)
C28 N7 C27 111.64(11)
C23 N8 C25 115.79(11)
C23 N8 C26 114.02(11)
C25 N8 C26 110.77(11)
C2 C1 C6 118.82(11)
C2 C1 N1 124.04(11)
C6 C1 N1 116.99(10)
C1 C2 C3 118.83(11)
C1 C2 N2 120.85(11)
C3 C2 N2 120.31(11)
C4 C3 C2 122.98(11)
C4 C3 H3 118.5
C2 C3 H3 118.5
C3 C4 N3 120.94(11)
C3 C4 C5 118.08(11)
N3 C4 C5 120.96(11)
C6 C5 N4 120.67(11)
C6 C5 C4 118.03(11)
N4 C5 C4 121.24(11)
C5 C6 C1 123.10(11)
C5 C6 H6 118.4
C1 C6 H6 118.4
N3 C7 H7A 109.5
N3 C7 H7B 109.5
H7A C7 H7B 109.5
N3 C7 H7C 109.5
H7A C7 H7C 109.5
H7B C7 H7C 109.5
N3 C8 H8A 109.5
N3 C8 H8B 109.5
H8A C8 H8B 109.5
N3 C8 H8C 109.5
H8A C8 H8C 109.5
H8B C8 H8C 109.5
N4 C9 H9A 109.5
N4 C9 H9B 109.5
H9A C9 H9B 109.5
N4 C9 H9C 109.5
H9A C9 H9C 109.5
H9B C9 H9C 109.5
N4 C10 H10A 109.5
N4 C10 H10B 109.5
H10A C10 H10B 109.5
N4 C10 H10C 109.5
H10A C10 H10C 109.5
H10B C10 H10C 109.5
O1 C11 N1 126.38(11)
O1 C11 C12 122.19(11)
N1 C11 C12 111.43(10)
O3 C12 O2 126.21(12)
O3 C12 C11 122.64(11)
O2 C12 C11 111.14(10)
O2 C13 C14 108.42(13)
O2 C13 H13A 110.0
C14 C13 H13A 110.0
O2 C13 H13B 110.0
C14 C13 H13B 110.0
H13A C13 H13B 108.4
C13 C14 H14A 109.5
C13 C14 H14B 109.5
H14A C14 H14B 109.5
C13 C14 H14C 109.5
H14A C14 H14C 109.5
H14B C14 H14C 109.5
O4 C15 N2 127.10(11)
O4 C15 C16 122.93(11)
N2 C15 C16 109.97(10)
O5 C16 O6 126.08(12)
O5 C16 C15 121.39(11)
O6 C16 C15 112.52(10)
O6 C17 C18 111.01(11)
O6 C17 H17A 109.4
C18 C17 H17A 109.4
O6 C17 H17B 109.4
C18 C17 H17B 109.4
H17A C17 H17B 108.0
C17 C18 H18A 109.5
C17 C18 H18B 109.5
H18A C18 H18B 109.5
C17 C18 H18C 109.5
H18A C18 H18C 109.5
H18B C18 H18C 109.5
C20 C19 C24 118.88(11)
C20 C19 N5 120.54(11)
C24 C19 N5 120.52(11)
C21 C20 C19 118.88(11)
C21 C20 N6 117.29(10)
C19 C20 N6 123.64(11)
C22 C21 C20 122.98(11)
C22 C21 H21 118.5
C20 C21 H21 118.5
C21 C22 N7 121.34(11)
C21 C22 C23 118.06(11)
N7 C22 C23 120.60(11)
C24 C23 N8 121.41(11)
C24 C23 C22 118.47(11)
N8 C23 C22 120.11(11)
C23 C24 C19 122.65(11)
C23 C24 H24 118.7
C19 C24 H24 118.7
N8 C25 H25A 109.5
N8 C25 H25B 109.5
H25A C25 H25B 109.5
N8 C25 H25C 109.5
H25A C25 H25C 109.5
H25B C25 H25C 109.5
N8 C26 H26A 109.5
N8 C26 H26B 109.5
H26A C26 H26B 109.5
N8 C26 H26C 109.5
H26A C26 H26C 109.5
H26B C26 H26C 109.5
N7 C27 H27A 109.5
N7 C27 H27B 109.5
H27A C27 H27B 109.5
N7 C27 H27C 109.5
H27A C27 H27C 109.5
H27B C27 H27C 109.5
N7 C28 H28A 109.5
N7 C28 H28B 109.5
H28A C28 H28B 109.5
N7 C28 H28C 109.5
H28A C28 H28C 109.5
H28B C28 H28C 109.5
O10 C29 N6 126.24(11)
O10 C29 C30 122.38(11)
N6 C29 C30 111.32(10)
O11 C30 O12 125.86(12)
O11 C30 C29 122.50(11)
O12 C30 C29 111.57(11)
O12 C31 C32 113.18(13)
O12 C31 H31A 108.9
C32 C31 H31A 108.9
O12 C31 H31B 108.9
C32 C31 H31B 108.9
H31A C31 H31B 107.8
C31 C32 H32A 109.5
C31 C32 H32B 109.5
H32A C32 H32B 109.5
C31 C32 H32C 109.5
H32A C32 H32C 109.5
H32B C32 H32C 109.5
O7 C33 N5 127.16(11)
O7 C33 C34 122.95(11)
N5 C33 C34 109.88(10)
O9 C34 O8 126.13(12)
O9 C34 C33 121.30(11)
O8 C34 C33 112.56(10)
O8 C35 C36 110.78(11)
O8 C35 H35A 109.5
C36 C35 H35A 109.5
O8 C35 H35B 109.5
C36 C35 H35B 109.5
H35A C35 H35B 108.1
C35 C36 H36A 109.5
C35 C36 H36B 109.5
H36A C36 H36B 109.5
C35 C36 H36C 109.5
H36A C36 H36C 109.5
H36B C36 H36C 109.5

loop_
_geom_bond_atom_site_label_1
_geom_bond_atom_site_label_2
_geom_bond_distance
O1 C11 1.2239(15)
O2 C12 1.3214(15)
O2 C13 1.4580(17)
O3 C12 1.2013(16)
O4 C15 1.2231(14)
O5 C16 1.2006(15)
O6 C16 1.3178(15)
O6 C17 1.4760(15)
O7 C33 1.2204(14)
O8 C34 1.3157(15)
O8 C35 1.4767(15)
O9 C34 1.2003(16)
O10 C29 1.2214(15)
O11 C30 1.1934(16)
O12 C30 1.3189(15)
O12 C31 1.4610(17)
N1 C11 1.3418(15)
N1 C1 1.4262(15)
N1 H1N 0.880(17)
N2 C15 1.3450(16)
N2 C2 1.4168(15)
N2 H2N 0.865(16)
N3 C4 1.4162(16)
N3 C7 1.4566(18)
N3 C8 1.4623(19)
N4 C5 1.4168(15)
N4 C10 1.4585(17)
N4 C9 1.4644(17)
N5 C33 1.3483(15)
N5 C19 1.4171(15)
N5 H5N 0.866(16)
N6 C29 1.3410(15)
N6 C20 1.4257(15)
N6 H6N 0.864(17)
N7 C22 1.4222(16)
N7 C28 1.4571(17)
N7 C27 1.4653(18)
N8 C23 1.4180(16)
N8 C25 1.4593(18)
N8 C26 1.4617(18)
C1 C2 1.3912(16)
C1 C6 1.3953(17)
C2 C3 1.3951(17)
C3 C4 1.3919(17)
C3 H3 0.9500
C4 C5 1.4286(17)
C5 C6 1.3891(17)
C6 H6 0.9500
C7 H7A 0.9800
C7 H7B 0.9800
C7 H7C 0.9800
C8 H8A 0.9800
C8 H8B 0.9800
C8 H8C 0.9800
C9 H9A 0.9800
C9 H9B 0.9800
C9 H9C 0.9800
C10 H10A 0.9800
C10 H10B 0.9800
C10 H10C 0.9800
C11 C12 1.5400(17)
C13 C14 1.477(2)
C13 H13A 0.9900
C13 H13B 0.9900
C14 H14A 0.9800
C14 H14B 0.9800
C14 H14C 0.9800
C15 C16 1.5399(17)
C17 C18 1.497(2)
C17 H17A 0.9900
C17 H17B 0.9900
C18 H18A 0.9800
C18 H18B 0.9800
C18 H18C 0.9800
C19 C20 1.3940(16)
C19 C24 1.3970(17)
C20 C21 1.3934(17)
C21 C22 1.3884(17)
C21 H21 0.9500
C22 C23 1.4268(17)
C23 C24 1.3881(17)
C24 H24 0.9500
C25 H25A 0.9800
C25 H25B 0.9800
C25 H25C 0.9800
C26 H26A 0.9800
C26 H26B 0.9800
C26 H26C 0.9800
C27 H27A 0.9800
C27 H27B 0.9800
C27 H27C 0.9800
C28 H28A 0.9800
C28 H28B 0.9800
C28 H28C 0.9800
C29 C30 1.5415(17)
C31 C32 1.481(2)
C31 H31A 0.9900
C31 H31B 0.9900
C32 H32A 0.9800
C32 H32B 0.9800
C32 H32C 0.9800
C33 C34 1.5412(17)
C35 C36 1.495(2)
C35 H35A 0.9900
C35 H35B 0.9900
C36 H36A 0.9800
C36 H36B 0.9800
C36 H36C 0.9800

loop_
_geom_hbond_atom_site_label_D
_geom_hbond_atom_site_label_H
_geom_hbond_atom_site_label_A
_geom_hbond_distance_DH
_geom_hbond_distance_HA
_geom_hbond_distance_DA
_geom_hbond_angle_DHA
_geom_hbond_site_symmetry_A
C36 H36B O10 0.98 2.55 3.2998(17) 133.1 2_675
C35 H35A O9 0.99 2.41 3.3470(17) 157.0 2_675
C32 H32C O11 0.98 2.54 3.0599(18) 113.2 .
C27 H27A N8 0.98 2.44 3.0813(19) 122.3 .
C26 H26A N7 0.98 2.37 3.0309(18) 124.3 .
C18 H18B O1 0.98 2.64 3.4256(17) 137.6 2_766
C17 H17A O5 0.99 2.38 3.2644(16) 148.4 2_766
C10 H10C O6 0.98 2.64 3.3155(17) 126.4 1_455
C10 H10B O11 0.98 2.62 3.4994(18) 149.4 .
C9 H9C O9 0.98 2.60 3.533(2) 159.7 .
C9 H9A N3 0.98 2.34 3.0253(18) 125.9 .
C8 H8A N4 0.98 2.34 3.0245(18) 126.0 .

loop_
_geom_torsion_atom_site_label_1
_geom_torsion_atom_site_label_2
_geom_torsion_atom_site_label_3
_geom_torsion_atom_site_label_4
_geom_torsion
C11 N1 C1 C2 48.93(18)
C11 N1 C1 C6 -135.43(12)
C6 C1 C2 C3 3.42(17)
N1 C1 C2 C3 178.99(11)
C6 C1 C2 N2 -177.72(11)
N1 C1 C2 N2 -2.16(18)
C15 N2 C2 C1 142.25(12)
C15 N2 C2 C3 -38.92(17)
C1 C2 C3 C4 -3.04(18)
N2 C2 C3 C4 178.10(11)
C2 C3 C4 N3 -178.74(11)
C2 C3 C4 C5 -0.47(18)
C7 N3 C4 C3 12.33(18)
C8 N3 C4 C3 -119.56(13)
C7 N3 C4 C5 -165.89(12)
C8 N3 C4 C5 62.23(16)
C10 N4 C5 C6 10.82(17)
C9 N4 C5 C6 -122.44(13)
C10 N4 C5 C4 -166.01(11)
C9 N4 C5 C4 60.73(16)
C3 C4 C5 C6 3.46(17)
N3 C4 C5 C6 -178.27(11)
C3 C4 C5 N4 -179.64(11)
N3 C4 C5 N4 -1.37(18)
N4 C5 C6 C1 179.97(11)
C4 C5 C6 C1 -3.11(18)
C2 C1 C6 C5 -0.38(18)
N1 C1 C6 C5 -176.26(11)
C1 N1 C11 O1 -4.0(2)
C1 N1 C11 C12 176.97(10)
C13 O2 C12 O3 -4.7(2)
C13 O2 C12 C11 176.56(11)
O1 C11 C12 O3 172.47(13)
N1 C11 C12 O3 -8.45(17)
O1 C11 C12 O2 -8.75(16)
N1 C11 C12 O2 170.33(10)
C12 O2 C13 C14 157.14(13)
C2 N2 C15 O4 -2.4(2)
C2 N2 C15 C16 177.73(11)
C17 O6 C16 O5 -1.49(19)
C17 O6 C16 C15 177.48(10)
O4 C15 C16 O5 -172.72(13)
N2 C15 C16 O5 7.13(17)
O4 C15 C16 O6 8.25(17)
N2 C15 C16 O6 -171.90(10)
C16 O6 C17 C18 82.09(14)
C33 N5 C19 C20 144.55(12)
C33 N5 C19 C24 -38.23(17)
C24 C19 C20 C21 2.34(17)
N5 C19 C20 C21 179.60(11)
C24 C19 C20 N6 177.15(11)
N5 C19 C20 N6 -5.59(18)
C29 N6 C20 C21 -132.13(12)
C29 N6 C20 C19 52.99(17)
C19 C20 C21 C22 -0.06(18)
N6 C20 C21 C22 -175.19(11)
C20 C21 C22 N7 178.69(11)
C20 C21 C22 C23 -2.50(18)
C28 N7 C22 C21 16.69(17)
C27 N7 C22 C21 -114.26(13)
C28 N7 C22 C23 -162.10(12)
C27 N7 C22 C23 66.95(15)
C25 N8 C23 C24 13.51(18)
C26 N8 C23 C24 -116.77(13)
C25 N8 C23 C22 -165.66(12)
C26 N8 C23 C22 64.06(15)
C21 C22 C23 C24 2.70(17)
N7 C22 C23 C24 -178.47(11)
C21 C22 C23 N8 -178.10(11)
N7 C22 C23 N8 0.73(18)
N8 C23 C24 C19 -179.66(11)
C22 C23 C24 C19 -0.47(18)
C20 C19 C24 C23 -2.10(18)
N5 C19 C24 C23 -179.36(11)
C20 N6 C29 O10 -2.3(2)
C20 N6 C29 C30 -179.42(10)
C31 O12 C30 O11 0.8(2)
C31 O12 C30 C29 -176.24(11)
O10 C29 C30 O11 -174.82(13)
N6 C29 C30 O11 2.46(17)
O10 C29 C30 O12 2.34(16)
N6 C29 C30 O12 179.62(10)
C30 O12 C31 C32 -74.58(18)
C19 N5 C33 O7 -1.7(2)
C19 N5 C33 C34 179.39(11)
C35 O8 C34 O9 -3.27(19)
C35 O8 C34 C33 176.75(10)
O7 C33 C34 O9 -171.34(13)
N5 C33 C34 O9 7.67(17)
O7 C33 C34 O8 8.64(17)
N5 C33 C34 O8 -172.35(10)
C34 O8 C35 C36 85.87(14)
